data_7038766
loop_
_publ_author_name
'Teo, Wei Jie'
'Wang, Zhe'
'Xue, Fei'
'Andy Hor, T. S.'
'Zhao, Jin'

_publ_section_title
;
 Cyclopentadienyl nickel(ii) N,C-chelating benzothiazolyl NHC complexes:
 synthesis, characterization and application in catalytic C-C bond
 formation reactions.
;
_journal_issue 17
_journal_name_full 'Dalton transactions (Cambridge, England : 2003)'
_journal_page_first 7312
_journal_page_last 7319
_journal_paper_doi 10.1039/c6dt00252h
_journal_volume 45
_journal_year 2016
_chemical_formula_sum 'C22 H18 F6 N3 Ni P S'
_chemical_formula_weight 560.13
_chemical_name_systematic
; 
 ? 
;
_space_group_crystal_system orthorhombic
_space_group_IT_number 60
_space_group_name_Hall '-P 2n 2ab'
_space_group_name_H-M_alt 'P b c n'
_symmetry_space_group_name_Hall '-P 2n 2ab'
_symmetry_space_group_name_H-M 'P b c n'
_atom_sites_solution_hydrogens geom
_audit_creation_method SHELXL-2014
_audit_update_record
;
2015-12-08 deposited with the CCDC.
2016-03-09 downloaded from the CCDC.
;
_cell_angle_alpha 90
_cell_angle_beta 90
_cell_angle_gamma 90
_cell_formula_units_Z 8
_cell_length_a 10.8112(12)
_cell_length_b 13.5233(15)
_cell_length_c 30.106(3)
_cell_measurement_reflns_used 8062
_cell_measurement_temperature 100(2)
_cell_measurement_theta_max 26.65
_cell_measurement_theta_min 2.32
_cell_volume 4401.6(8)
_computing_cell_refinement 'Bruker SMART'
_computing_data_collection 'Bruker SMART'
_computing_data_reduction 'Bruker SAINT'
_computing_molecular_graphics 'Bruker SHELXTL'
_computing_publication_material 'Bruker SHELXTL'
_computing_structure_refinement 'SHELXL-2014 (Sheldrick, 2014)'
_computing_structure_solution 'Bruker SHELXTL'
_diffrn_ambient_temperature 100(2)
_diffrn_measured_fraction_theta_full 1.000
_diffrn_measured_fraction_theta_max 0.998
_diffrn_measurement_device_type 'CCD area detector'
_diffrn_measurement_method 'phi and omega scans'
_diffrn_radiation_type MoK\a
_diffrn_radiation_wavelength 0.71073
_diffrn_reflns_av_R_equivalents 0.0596
_diffrn_reflns_av_unetI/netI 0.0308
_diffrn_reflns_Laue_measured_fraction_full 1.000
_diffrn_reflns_Laue_measured_fraction_max 0.998
_diffrn_reflns_limit_h_max 14
_diffrn_reflns_limit_h_min -14
_diffrn_reflns_limit_k_max 17
_diffrn_reflns_limit_k_min -17
_diffrn_reflns_limit_l_max 39
_diffrn_reflns_limit_l_min -39
_diffrn_reflns_number 54601
_diffrn_reflns_point_group_measured_fraction_full 1.000
_diffrn_reflns_point_group_measured_fraction_max 0.998
_diffrn_reflns_theta_full 25.242
_diffrn_reflns_theta_max 27.574
_diffrn_reflns_theta_min 2.319
_exptl_absorpt_coefficient_mu 1.117
_exptl_absorpt_correction_T_max 0.7456
_exptl_absorpt_correction_T_min 0.6698
_exptl_absorpt_correction_type multi-scan
_exptl_crystal_colour Green
_exptl_crystal_density_diffrn 1.691
_exptl_crystal_density_meas ?
_exptl_crystal_density_method 'Not Measured'
_exptl_crystal_description Block
_exptl_crystal_F_000 2272
_exptl_crystal_size_max 0.460
_exptl_crystal_size_mid 0.260
_exptl_crystal_size_min 0.200
_refine_diff_density_max 1.018
_refine_diff_density_min -0.739
_refine_diff_density_rms 0.094
_refine_ls_extinction_method none
_refine_ls_goodness_of_fit_ref 1.085
_refine_ls_hydrogen_treatment constr
_refine_ls_matrix_type full
_refine_ls_number_parameters 307
_refine_ls_number_reflns 5091
_refine_ls_number_restraints 0
_refine_ls_restrained_S_all 1.085
_refine_ls_R_factor_all 0.0538
_refine_ls_R_factor_gt 0.0459
_refine_ls_shift/su_max 0.001
_refine_ls_shift/su_mean 0.000
_refine_ls_structure_factor_coef Fsqd
_refine_ls_weighting_details 'w=1/[\s^2^(Fo^2^)+(0.0478P)^2^+7.8816P] where P=(Fo^2^+2Fc^2^)/3'
_refine_ls_weighting_scheme calc
_refine_ls_wR_factor_gt 0.1063
_refine_ls_wR_factor_ref 0.1104
_reflns_Friedel_coverage 0.000
_reflns_number_gt 4456
_reflns_number_total 5091
_reflns_threshold_expression 'I > 2\s(I)'
_cod_data_source_file c6dt00252h2.cif
_cod_data_source_block E460A
_cod_depositor_comments
;
The following automatic conversions were performed:

'_exptl_absorpt_correction_type' value 'Multi-scan' changed to
'multi-scan' according to
/usr/data/users/saulius/crontab/automatic-downloads/rss-feeds/RSC/lib/dictionaries/cif_core.dic
dictionary named 'cif_core.dic' version 2.4.2 from 2011-04-26.

'_exptl_crystal_density_meas' value 'Not Measured' was changed to '?'
- the value is perceived as not measured.

Automatic conversion script
Id: cif_fix_values 4268 2015-11-12 08:31:59Z antanas 

 Adding full bibliography for 7038765--7038767.cif.
;
_cod_original_cell_volume 4401.6(9)
_cod_database_code 7038766
_shelx_space_group_comment
; 
The symmetry employed for this shelxl refinement is uniquely defined 
by the following loop, which should always be used as a source of 
symmetry information in preference to the above space-group names. 
They are only intended as comments. 
;
_shelx_estimated_absorpt_t_min 0.628
_shelx_estimated_absorpt_t_max 0.808
_shelxl_version_number 2014-3

loop_
_space_group_symop_operation_xyz
'x, y, z'
'-x+1/2, -y+1/2, z+1/2'
'-x, y, -z+1/2'
'x+1/2, -y+1/2, -z'
'-x, -y, -z'
'x-1/2, y-1/2, -z-1/2'
'x, -y, z-1/2'
'-x-1/2, y-1/2, z'

loop_
_atom_site_label
_atom_site_type_symbol
_atom_site_fract_x
_atom_site_fract_y
_atom_site_fract_z
_atom_site_U_iso_or_equiv
_atom_site_adp_type
_atom_site_occupancy
_atom_site_site_symmetry_order
_atom_site_calc_flag
_atom_site_refinement_flags_posn
_atom_site_refinement_flags_adp
Ni1 Ni 0.51930(3) 0.51655(2) 0.61584(2) 0.01218(10) Uani 1 1 d . .
S1 S 0.72206(6) 0.49201(4) 0.49138(2) 0.01459(14) Uani 1 1 d . .
N1 N 0.58257(19) 0.54515(15) 0.55748(7) 0.0117(4) Uani 1 1 d . .
N2 N 0.65550(19) 0.38908(15) 0.56681(7) 0.0125(4) Uani 1 1 d . .
N3 N 0.6051(2) 0.30184(16) 0.62319(7) 0.0140(4) Uani 1 1 d . .
C1 C 0.5795(2) 0.62459(18) 0.52751(8) 0.0133(5) Uani 1 1 d . .
C2 C 0.5124(2) 0.71194(19) 0.53187(9) 0.0158(5) Uani 1 1 d . .
H2 H 0.4618 0.7232 0.5571 0.019 Uiso 1 1 calc R U
C3 C 0.5214(2) 0.78204(19) 0.49846(9) 0.0197(6) Uani 1 1 d . .
H3 H 0.4767 0.8423 0.5010 0.024 Uiso 1 1 calc R U
C4 C 0.5950(3) 0.7656(2) 0.46104(9) 0.0200(6) Uani 1 1 d . .
H4 H 0.5999 0.8152 0.4387 0.024 Uiso 1 1 calc R U
C5 C 0.6607(2) 0.67873(19) 0.45581(8) 0.0168(5) Uani 1 1 d . .
H5 H 0.7101 0.6673 0.4302 0.020 Uiso 1 1 calc R U
C6 C 0.6520(2) 0.60848(18) 0.48954(8) 0.0138(5) Uani 1 1 d . .
C7 C 0.6505(2) 0.47327(17) 0.54157(8) 0.0118(5) Uani 1 1 d . .
C8 C 0.5905(2) 0.39268(19) 0.60635(8) 0.0132(5) Uani 1 1 d . .
C9 C 0.7083(2) 0.29683(18) 0.56007(9) 0.0157(5) Uani 1 1 d . .
H9 H 0.7562 0.2762 0.5353 0.019 Uiso 1 1 calc R U
C10 C 0.6778(2) 0.24303(18) 0.59553(9) 0.0162(5) Uani 1 1 d . .
H10 H 0.7015 0.1765 0.6010 0.019 Uiso 1 1 calc R U
C11 C 0.5540(3) 0.2664(2) 0.66534(8) 0.0177(5) Uani 1 1 d . .
H11A H 0.5274 0.1968 0.6618 0.021 Uiso 1 1 calc R U
H11B H 0.4800 0.3061 0.6729 0.021 Uiso 1 1 calc R U
C12 C 0.6458(3) 0.2728(2) 0.70309(9) 0.0190(5) Uani 1 1 d . .
C13 C 0.7208(3) 0.3548(2) 0.70916(10) 0.0284(7) Uani 1 1 d . .
H13 H 0.7186 0.4074 0.6883 0.034 Uiso 1 1 calc R U
C14 C 0.7992(3) 0.3604(3) 0.74562(12) 0.0400(8) Uani 1 1 d . .
H14 H 0.8498 0.4170 0.7498 0.048 Uiso 1 1 calc R U
C15 C 0.8033(4) 0.2835(3) 0.77583(11) 0.0438(9) Uani 1 1 d . .
H15 H 0.8559 0.2876 0.8010 0.053 Uiso 1 1 calc R U
C16 C 0.7313(4) 0.2011(3) 0.76932(11) 0.0404(9) Uani 1 1 d . .
H16 H 0.7355 0.1479 0.7898 0.049 Uiso 1 1 calc R U
C17 C 0.6522(3) 0.1949(2) 0.73305(10) 0.0280(7) Uani 1 1 d . .
H17 H 0.6028 0.1376 0.7288 0.034 Uiso 1 1 calc R U
C18 C 0.4815(3) 0.6559(2) 0.64417(10) 0.0238(6) Uani 1 1 d . .
H18 H 0.5136 0.7207 0.6330 0.029 Uiso 1 1 calc R U
C19 C 0.3667(3) 0.6099(2) 0.63067(9) 0.0220(6) Uani 1 1 d . .
H19 H 0.3062 0.6372 0.6087 0.026 Uiso 1 1 calc R U
C20 C 0.3546(3) 0.5215(2) 0.65390(9) 0.0214(6) Uani 1 1 d . .
H20 H 0.2837 0.4741 0.6522 0.026 Uiso 1 1 calc R U
C21 C 0.4638(3) 0.5113(2) 0.68078(9) 0.0225(6) Uani 1 1 d . .
H21 H 0.4805 0.4555 0.7017 0.027 Uiso 1 1 calc R U
C22 C 0.5375(3) 0.5980(2) 0.67665(9) 0.0256(6) Uani 1 1 d . .
H22 H 0.6160 0.6130 0.6929 0.031 Uiso 1 1 calc R U
P1 P 0.99175(7) 0.47080(5) 0.61723(2) 0.02001(17) Uani 1 1 d . .
F1 F 1.07437(18) 0.56921(14) 0.61801(7) 0.0357(5) Uani 1 1 d . .
F2 F 0.9394(2) 0.5046(2) 0.57006(8) 0.0713(8) Uani 1 1 d . .
F3 F 0.90922(19) 0.37464(15) 0.61626(10) 0.0594(7) Uani 1 1 d . .
F4 F 1.0437(2) 0.4422(2) 0.66390(8) 0.0623(8) Uani 1 1 d . .
F5 F 1.1028(2) 0.41398(19) 0.59411(11) 0.0742(9) Uani 1 1 d . .
F6 F 0.87957(19) 0.52935(14) 0.63970(8) 0.0424(5) Uani 1 1 d . .

loop_
_atom_site_aniso_label
_atom_site_aniso_U_11
_atom_site_aniso_U_22
_atom_site_aniso_U_33
_atom_site_aniso_U_23
_atom_site_aniso_U_13
_atom_site_aniso_U_12
Ni1 0.01297(17) 0.01248(17) 0.01109(17) -0.00141(12) 0.00061(12) 0.00105(12)
S1 0.0168(3) 0.0141(3) 0.0128(3) 0.0001(2) 0.0034(2) 0.0009(2)
N1 0.0107(10) 0.0114(9) 0.0129(10) 0.0009(8) -0.0028(8) 0.0000(8)
N2 0.0125(10) 0.0125(10) 0.0124(10) -0.0001(8) 0.0011(8) 0.0007(8)
N3 0.0145(10) 0.0146(10) 0.0129(10) 0.0018(8) -0.0017(8) -0.0012(8)
C1 0.0117(11) 0.0130(11) 0.0152(12) 0.0013(9) -0.0031(9) -0.0017(9)
C2 0.0133(12) 0.0159(12) 0.0183(13) 0.0012(10) -0.0024(10) 0.0000(10)
C3 0.0166(13) 0.0142(12) 0.0282(15) 0.0035(11) -0.0071(11) 0.0010(10)
C4 0.0210(13) 0.0179(13) 0.0212(13) 0.0066(10) -0.0069(11) -0.0028(11)
C5 0.0173(12) 0.0213(13) 0.0120(11) 0.0018(10) -0.0028(10) -0.0054(10)
C6 0.0122(11) 0.0139(11) 0.0153(12) -0.0006(9) -0.0039(9) -0.0019(9)
C7 0.0108(11) 0.0124(11) 0.0122(11) -0.0020(9) -0.0008(9) -0.0002(9)
C8 0.0106(11) 0.0174(12) 0.0115(11) 0.0005(9) -0.0021(9) -0.0029(9)
C9 0.0155(12) 0.0129(11) 0.0187(12) -0.0026(9) -0.0010(10) 0.0038(10)
C10 0.0146(12) 0.0121(12) 0.0219(13) 0.0004(10) -0.0026(10) 0.0011(9)
C11 0.0198(13) 0.0171(12) 0.0163(12) 0.0057(10) 0.0000(10) -0.0021(10)
C12 0.0211(13) 0.0217(13) 0.0143(12) 0.0034(10) 0.0002(10) 0.0055(11)
C13 0.0335(17) 0.0272(15) 0.0245(15) 0.0058(12) -0.0140(13) -0.0010(13)
C14 0.045(2) 0.0372(19) 0.0378(19) -0.0015(15) -0.0223(16) 0.0029(16)
C15 0.054(2) 0.053(2) 0.0251(17) -0.0046(15) -0.0219(16) 0.0201(19)
C16 0.059(2) 0.0401(19) 0.0224(16) 0.0131(14) -0.0058(15) 0.0215(18)
C17 0.0353(17) 0.0270(15) 0.0217(14) 0.0079(12) 0.0014(13) 0.0074(13)
C18 0.0311(15) 0.0176(13) 0.0227(14) -0.0072(11) 0.0076(12) 0.0020(11)
C19 0.0223(14) 0.0258(14) 0.0181(13) -0.0017(11) 0.0061(11) 0.0094(11)
C20 0.0209(13) 0.0247(14) 0.0185(13) -0.0052(11) 0.0083(11) 0.0011(11)
C21 0.0290(15) 0.0256(14) 0.0128(12) -0.0020(10) 0.0034(11) 0.0031(12)
C22 0.0270(15) 0.0321(16) 0.0176(13) -0.0119(12) 0.0007(11) -0.0007(12)
P1 0.0184(3) 0.0153(3) 0.0263(4) -0.0024(3) -0.0062(3) 0.0011(3)
F1 0.0335(10) 0.0243(9) 0.0493(12) 0.0122(8) 0.0049(9) -0.0083(8)
F2 0.0548(15) 0.129(3) 0.0299(12) 0.0070(14) -0.0189(11) -0.0073(16)
F3 0.0277(11) 0.0187(10) 0.132(2) -0.0173(12) -0.0136(12) -0.0043(8)
F4 0.0507(14) 0.0838(18) 0.0526(14) 0.0453(13) -0.0277(12) -0.0269(13)
F5 0.0308(12) 0.0548(15) 0.137(3) -0.0517(17) 0.0145(15) 0.0047(11)
F6 0.0364(11) 0.0220(9) 0.0689(15) -0.0026(9) 0.0215(10) 0.0009(8)

loop_
_atom_type_symbol
_atom_type_description
_atom_type_scat_dispersion_real
_atom_type_scat_dispersion_imag
_atom_type_scat_source
C C 0.0033 0.0016 'International Tables Vol C Tables 4.2.6.8 and 6.1.1.4'
H H 0.0000 0.0000 'International Tables Vol C Tables 4.2.6.8 and 6.1.1.4'
N N 0.0061 0.0033 'International Tables Vol C Tables 4.2.6.8 and 6.1.1.4'
F F 0.0171 0.0103 'International Tables Vol C Tables 4.2.6.8 and 6.1.1.4'
P P 0.1023 0.0942 'International Tables Vol C Tables 4.2.6.8 and 6.1.1.4'
S S 0.1246 0.1234 'International Tables Vol C Tables 4.2.6.8 and 6.1.1.4'
Ni Ni 0.3393 1.1124 'International Tables Vol C Tables 4.2.6.8 and 6.1.1.4'

loop_
_geom_angle_atom_site_label_1
_geom_angle_atom_site_label_2
_geom_angle_atom_site_label_3
_geom_angle
C8 Ni1 N1 83.92(10)
C8 Ni1 C21 103.66(11)
N1 Ni1 C21 169.53(10)
C8 Ni1 C18 160.82(11)
N1 Ni1 C18 104.98(10)
C21 Ni1 C18 65.66(12)
C8 Ni1 C20 117.25(11)
N1 Ni1 C20 141.82(10)
C21 Ni1 C20 40.35(11)
C18 Ni1 C20 65.82(11)
C8 Ni1 C19 152.38(11)
N1 Ni1 C19 110.38(10)
C21 Ni1 C19 65.94(11)
C18 Ni1 C19 39.96(12)
C20 Ni1 C19 38.29(11)
C8 Ni1 C22 123.63(11)
N1 Ni1 C22 130.03(11)
C21 Ni1 C22 39.60(12)
C18 Ni1 C22 38.17(12)
C20 Ni1 C22 66.39(11)
C19 Ni1 C22 65.60(11)
C7 S1 C6 88.01(12)
C7 N1 C1 110.3(2)
C7 N1 Ni1 112.58(16)
C1 N1 Ni1 137.09(17)
C7 N2 C8 115.3(2)
C7 N2 C9 133.1(2)
C8 N2 C9 111.5(2)
C8 N3 C10 111.3(2)
C8 N3 C11 125.7(2)
C10 N3 C11 122.9(2)
C2 C1 C6 120.0(2)
C2 C1 N1 126.9(2)
C6 C1 N1 113.1(2)
C3 C2 C1 118.4(2)
C3 C2 H2 120.8
C1 C2 H2 120.8
C2 C3 C4 121.1(2)
C2 C3 H3 119.5
C4 C3 H3 119.5
C5 C4 C3 121.3(2)
C5 C4 H4 119.3
C3 C4 H4 119.3
C4 C5 C6 117.5(2)
C4 C5 H5 121.3
C6 C5 H5 121.3
C5 C6 C1 121.7(2)
C5 C6 S1 127.4(2)
C1 C6 S1 110.86(18)
N1 C7 N2 115.9(2)
N1 C7 S1 117.73(18)
N2 C7 S1 126.37(18)
N3 C8 N2 103.5(2)
N3 C8 Ni1 144.58(19)
N2 C8 Ni1 111.90(17)
C10 C9 N2 105.8(2)
C10 C9 H9 127.1
N2 C9 H9 127.1
C9 C10 N3 107.8(2)
C9 C10 H10 126.1
N3 C10 H10 126.1
N3 C11 C12 112.6(2)
N3 C11 H11A 109.1
C12 C11 H11A 109.1
N3 C11 H11B 109.1
C12 C11 H11B 109.1
H11A C11 H11B 107.8
C13 C12 C17 119.5(3)
C13 C12 C11 121.9(2)
C17 C12 C11 118.5(3)
C12 C13 C14 120.3(3)
C12 C13 H13 119.8
C14 C13 H13 119.8
C15 C14 C13 119.9(3)
C15 C14 H14 120.0
C13 C14 H14 120.0
C16 C15 C14 119.8(3)
C16 C15 H15 120.1
C14 C15 H15 120.1
C15 C16 C17 120.7(3)
C15 C16 H16 119.7
C17 C16 H16 119.7
C12 C17 C16 119.7(3)
C12 C17 H17 120.2
C16 C17 H17 120.2
C22 C18 C19 109.2(3)
C22 C18 Ni1 72.34(16)
C19 C18 Ni1 70.62(15)
C22 C18 H18 125.4
C19 C18 H18 125.4
Ni1 C18 H18 125.4
C20 C19 C18 108.0(3)
C20 C19 Ni1 70.61(16)
C18 C19 Ni1 69.42(15)
C20 C19 H19 126.0
C18 C19 H19 126.0
Ni1 C19 H19 126.0
C19 C20 C21 106.7(3)
C19 C20 Ni1 71.10(16)
C21 C20 Ni1 67.11(15)
C19 C20 H20 126.6
C21 C20 H20 126.6
Ni1 C20 H20 126.6
C22 C21 C20 109.4(3)
C22 C21 Ni1 73.96(16)
C20 C21 Ni1 72.54(16)
C22 C21 H21 125.1
C20 C21 H21 125.1
Ni1 C21 H21 125.1
C18 C22 C21 106.4(3)
C18 C22 Ni1 69.49(16)
C21 C22 Ni1 66.44(15)
C18 C22 H22 126.8
C21 C22 H22 126.8
Ni1 C22 H22 126.8
F4 P1 F3 90.90(14)
F4 P1 F5 90.15(17)
F3 P1 F5 91.19(13)
F4 P1 F2 177.70(16)
F3 P1 F2 91.10(15)
F5 P1 F2 90.96(17)
F4 P1 F6 90.85(15)
F3 P1 F6 89.26(12)
F5 P1 F6 178.90(17)
F2 P1 F6 88.03(14)
F4 P1 F1 89.56(12)
F3 P1 F1 179.37(13)
F5 P1 F1 89.24(12)
F2 P1 F1 88.43(14)
F6 P1 F1 90.31(11)

loop_
_geom_bond_atom_site_label_1
_geom_bond_atom_site_label_2
_geom_bond_distance
Ni1 C8 1.866(3)
Ni1 N1 1.925(2)
Ni1 C21 2.046(3)
Ni1 C18 2.109(3)
Ni1 C20 2.119(3)
Ni1 C19 2.125(3)
Ni1 C22 2.146(3)
S1 C7 1.717(2)
S1 C6 1.749(3)
N1 C7 1.309(3)
N1 C1 1.403(3)
N2 C7 1.370(3)
N2 C8 1.383(3)
N2 C9 1.387(3)
N3 C8 1.338(3)
N3 C10 1.394(3)
N3 C11 1.465(3)
C1 C2 1.392(3)
C1 C6 1.402(4)
C2 C3 1.386(4)
C2 H2 0.9500
C3 C4 1.397(4)
C3 H3 0.9500
C4 C5 1.383(4)
C4 H4 0.9500
C5 C6 1.394(3)
C5 H5 0.9500
C9 C10 1.333(4)
C9 H9 0.9500
C10 H10 0.9500
C11 C12 1.511(4)
C11 H11A 0.9900
C11 H11B 0.9900
C12 C13 1.386(4)
C12 C17 1.388(4)
C13 C14 1.389(4)
C13 H13 0.9500
C14 C15 1.382(5)
C14 H14 0.9500
C15 C16 1.373(6)
C15 H15 0.9500
C16 C17 1.389(5)
C16 H16 0.9500
C17 H17 0.9500
C18 C22 1.392(4)
C18 C19 1.447(4)
C18 H18 1.0000
C19 C20 1.392(4)
C19 H19 1.0000
C20 C21 1.438(4)
C20 H20 1.0000
C21 C22 1.423(4)
C21 H21 1.0000
C22 H22 1.0000
P1 F4 1.562(2)
P1 F3 1.577(2)
P1 F5 1.586(2)
P1 F2 1.596(2)
P1 F6 1.599(2)
P1 F1 1.6030(19)
